data_7101926
loop_
_publ_author_name
'Beni, Alessandra'
'Dei, Andrea'
'Rizzitano, Mario'
'Sorace, Lorenzo'

_publ_section_title
;
 Unprecedented optically induced long-lived intramolecular electron
 transfer in cobalt-dioxolene complexes.
;
_journal_issue 21
_journal_name_full 'Chemical communications (Cambridge, England)'
_journal_page_first 2160
_journal_page_last 2162
_journal_paper_doi 10.1039/b702932b
_journal_year 2007
_chemical_formula_moiety
;
4(C34 H42 Co N4 O2 +),4(F6 P-),5(C2 H6 O)
;
_chemical_formula_sum 'C146 H198 Co4 F24 N16 O13 P4'
_chemical_formula_weight 3200.8
_chemical_name_systematic
;
?
;
_space_group_IT_number 14
_symmetry_cell_setting monoclinic
_symmetry_space_group_name_Hall '-P 2yn'
_symmetry_space_group_name_H-M 'P 1 21/n 1'
_atom_sites_solution_hydrogens geom
_atom_sites_solution_primary direct
_atom_sites_solution_secondary difmap
_audit_conform_dict_location ftp://ftp.iucr.org/pub/cif_core.dic
_audit_conform_dict_name cif_core.dic
_audit_conform_dict_version 2.3
_audit_creation_date 2007-03-26T10:25:58-00:00
_audit_creation_method 'WinGX routine CIF_UPDATE'
_cell_angle_alpha 90
_cell_angle_beta 100.17(3)
_cell_angle_gamma 90
_cell_formula_units_Z 1
_cell_length_a 12.944(4)
_cell_length_b 16.805(5)
_cell_length_c 17.746(5)
_cell_measurement_reflns_used 9697
_cell_measurement_temperature 150(2)
_cell_measurement_theta_max 21.97
_cell_measurement_theta_min 4.22
_cell_volume 3800(2)
_computing_cell_refinement
;
CrysAlis RED, Oxford Diffraction Ltd.,
Version 1.171.pre23_10 beta (release 21.06.2004 CrysAlis171 .NET)
(compiled Jun 21 2004,12:00:08)
;
_computing_data_collection
;
CrysAlis CCD, Oxford Diffraction Ltd.,
Version 1.171.pre23_10 beta (release 21.06.2004 CrysAlis171 .NET)
(compiled Jun 21 2004,12:00:08)
;
_computing_data_reduction
;
CrysAlis RED, Oxford Diffraction Ltd.,
Version 1.171.pre23_10 beta (release 21.06.2004 CrysAlis171 .NET)
(compiled Jun 21 2004,12:00:08)
;
_computing_molecular_graphics 'Diamond 2.1c (K. Brandenburg, 1999)'
_computing_publication_material 'WinGX publication routines (Farrugia, 1999)'
_computing_structure_refinement 'SHELXL-97 (Sheldrick, 1997)'
_computing_structure_solution
; SIR-2002 (M.C.Burla, M. Camalli, B. Carrozzini, G.L. Cascarano,
C. Giacovazzo, G. Polidori, R. Spagna, 2002)
;
_diffrn_ambient_temperature 150(2)
_diffrn_measured_fraction_theta_full 0.95
_diffrn_measured_fraction_theta_max 0.95
_diffrn_measurement_device_type 'CCD area detector'
_diffrn_measurement_method 'omega-2 theta scan'
_diffrn_radiation_monochromator graphite
_diffrn_radiation_type MoK\a
_diffrn_radiation_wavelength 0.71073
_diffrn_reflns_av_R_equivalents 0.0637
_diffrn_reflns_av_unetI/netI 0.1258
_diffrn_reflns_limit_h_max 13
_diffrn_reflns_limit_h_min -13
_diffrn_reflns_limit_k_max 17
_diffrn_reflns_limit_k_min -17
_diffrn_reflns_limit_l_max 18
_diffrn_reflns_limit_l_min -16
_diffrn_reflns_number 9697
_diffrn_reflns_theta_full 21.97
_diffrn_reflns_theta_max 21.97
_diffrn_reflns_theta_min 4.22
_exptl_absorpt_coefficient_mu 0.565
_exptl_absorpt_correction_T_max 0.928
_exptl_absorpt_correction_T_min 0.832
_exptl_absorpt_correction_type empirical
_exptl_absorpt_process_details
;
CrysAlis RED, Oxford Diffraction Ltd.,
Version 1.171.pre23_10 beta (release 21.06.2004 CrysAlis171 .NET)
(compiled Jun 21 2004,12:00:08)
;
_exptl_crystal_colour brown
_exptl_crystal_density_diffrn 1.399
_exptl_crystal_density_method 'not measured'
_exptl_crystal_description prismatic
_exptl_crystal_F_000 1674
_exptl_crystal_size_max 0.41
_exptl_crystal_size_mid 0.24
_exptl_crystal_size_min 0.13
_refine_diff_density_max 0.638
_refine_diff_density_min -0.577
_refine_diff_density_rms 0.088
_refine_ls_extinction_method none
_refine_ls_goodness_of_fit_ref 1.029
_refine_ls_hydrogen_treatment constr
_refine_ls_matrix_type full
_refine_ls_number_parameters 471
_refine_ls_number_reflns 4414
_refine_ls_number_restraints 0
_refine_ls_restrained_S_all 1.029
_refine_ls_R_factor_all 0.1352
_refine_ls_R_factor_gt 0.0788
_refine_ls_shift/su_max 0.001
_refine_ls_shift/su_mean 0.000
_refine_ls_weighting_details 'calc w=1/[\s^2^(Fo^2^)+(0.1315P)^2^+0.0000P] where P=(Fo^2^+2Fc^2^)/3'
_refine_ls_weighting_scheme calc
_refine_ls_wR_factor_gt 0.1906
_refine_ls_wR_factor_ref 0.2384
_reflns_number_gt 2401
_reflns_number_total 4414
_reflns_threshold_expression >2sigma(I)
_cod_data_source_file b702932b.txt
_cod_data_source_block raccolta2
_cod_original_sg_symbol_H-M P21/n
_cod_original_formula_sum 'C146.0 H198.0 Co4 F24 N16 O13.00 P4'
_cod_database_code 7101926

loop_
_symmetry_equiv_pos_as_xyz
'x, y, z'
'-x+1/2, y+1/2, -z+1/2'
'-x, -y, -z'
'x-1/2, -y-1/2, z-1/2'

loop_
_atom_site_label
_atom_site_type_symbol
_atom_site_fract_x
_atom_site_fract_y
_atom_site_fract_z
_atom_site_U_iso_or_equiv
_atom_site_adp_type
_atom_site_occupancy
_atom_site_symmetry_multiplicity
_atom_site_calc_flag
_atom_site_refinement_flags
Co1 Co 0.75558(8) 0.13140(5) 0.35133(6) 0.0352(4) Uani 1 1 d .
O3 O 0.8759(4) 0.1730(3) 0.3215(3) 0.0398(14) Uani 1 1 d .
O4 O 0.7928(4) 0.1888(3) 0.4432(3) 0.0330(13) Uani 1 1 d .
N1 N 0.8290(6) 0.0391(4) 0.3992(4) 0.049(2) Uani 1 1 d .
N2 N 0.6556(5) 0.2216(3) 0.3159(3) 0.0380(17) Uani 1 1 d .
N3 N 0.7107(5) 0.0610(3) 0.2585(4) 0.0335(16) Uani 1 1 d .
N4 N 0.6328(5) 0.0890(3) 0.3889(4) 0.0395(17) Uani 1 1 d .
C1 C 0.7725(7) -0.0031(4) 0.4412(4) 0.043(2) Uani 1 1 d .
C2 C 0.8125(10) -0.0755(5) 0.4760(5) 0.067(3) Uani 1 1 d .
H2 H 0.7734 -0.1054 0.5067 0.080 Uiso 1 1 calc R
C3 C 0.9095(11) -0.1012(6) 0.4641(6) 0.075(3) Uani 1 1 d .
H3 H 0.9357 -0.1511 0.4842 0.090 Uiso 1 1 calc R
C4 C 0.9682(9) -0.0560(7) 0.4238(6) 0.077(3) Uani 1 1 d .
H4 H 1.0370 -0.0727 0.4194 0.093 Uiso 1 1 calc R
C5 C 0.9286(8) 0.0140(5) 0.3894(5) 0.065(3) Uani 1 1 d .
H5 H 0.9684 0.0444 0.3597 0.078 Uiso 1 1 calc R
C6 C 0.5815(7) 0.2258(4) 0.3595(5) 0.044(2) Uani 1 1 d .
C7 C 0.5122(8) 0.2869(5) 0.3533(5) 0.059(3) Uani 1 1 d .
H7 H 0.4587 0.2882 0.3837 0.071 Uiso 1 1 calc R
C8 C 0.5207(9) 0.3479(5) 0.3015(6) 0.063(3) Uani 1 1 d .
H8 H 0.4742 0.3921 0.2971 0.076 Uiso 1 1 calc R
C9 C 0.5945(9) 0.3435(5) 0.2585(5) 0.062(3) Uani 1 1 d .
H9 H 0.6008 0.3851 0.2234 0.075 Uiso 1 1 calc R
C10 C 0.6628(7) 0.2792(5) 0.2637(5) 0.046(2) Uani 1 1 d .
C11 C 0.7383(8) 0.2734(5) 0.2112(5) 0.066(3) Uani 1 1 d .
H11A H 0.8099 0.2769 0.2403 0.098 Uiso 1 1 calc R
H11B H 0.7263 0.3170 0.1740 0.098 Uiso 1 1 calc R
H11C H 0.7291 0.2223 0.1841 0.098 Uiso 1 1 calc R
C12 C 0.6234(6) 0.0216(4) 0.2655(4) 0.036(2) Uani 1 1 d .
C13 C 0.5806(8) -0.0394(5) 0.2156(5) 0.055(3) Uani 1 1 d .
H13 H 0.5177 -0.0657 0.2217 0.066 Uiso 1 1 calc R
C14 C 0.6339(8) -0.0598(5) 0.1568(5) 0.050(2) Uani 1 1 d .
H14 H 0.6082 -0.1009 0.1217 0.060 Uiso 1 1 calc R
C15 C 0.7225(8) -0.0201(5) 0.1504(4) 0.048(2) Uani 1 1 d .
H15 H 0.7592 -0.0334 0.1103 0.057 Uiso 1 1 calc R
C16 C 0.7608(6) 0.0399(5) 0.2015(5) 0.037(2) Uani 1 1 d .
C17 C 0.8622(8) 0.0772(6) 0.1885(5) 0.077(3) Uani 1 1 d .
H17A H 0.8580 0.1351 0.1937 0.116 Uiso 1 1 calc R
H17B H 0.8742 0.0640 0.1370 0.116 Uiso 1 1 calc R
H17C H 0.9205 0.0568 0.2265 0.116 Uiso 1 1 calc R
C18 C 0.6694(7) 0.0340(5) 0.4538(5) 0.048(2) Uani 1 1 d .
H18A H 0.6163 -0.0081 0.4558 0.058 Uiso 1 1 calc R
H18B H 0.6800 0.0636 0.5028 0.058 Uiso 1 1 calc R
C19 C 0.5629(7) 0.0503(5) 0.3242(5) 0.050(2) Uani 1 1 d .
H19A H 0.5089 0.0888 0.3004 0.060 Uiso 1 1 calc R
H19B H 0.5265 0.0049 0.3435 0.060 Uiso 1 1 calc R
C20 C 0.5800(7) 0.1609(4) 0.4161(5) 0.050(2) Uani 1 1 d .
H20A H 0.5067 0.1479 0.4206 0.060 Uiso 1 1 calc R
H20B H 0.6178 0.1778 0.4670 0.060 Uiso 1 1 calc R
C21 C 0.8816(6) 0.2294(4) 0.4427(4) 0.0307(19) Uani 1 1 d .
C22 C 0.9277(7) 0.2188(4) 0.3774(5) 0.041(2) Uani 1 1 d .
C23 C 1.0243(7) 0.2542(4) 0.3726(5) 0.044(2) Uani 1 1 d .
H23 H 1.0547 0.2450 0.3285 0.052 Uiso 1 1 calc R
C24 C 1.0762(7) 0.3019(4) 0.4299(5) 0.040(2) Uani 1 1 d .
C25 C 1.0274(7) 0.3151(4) 0.4935(5) 0.043(2) Uani 1 1 d .
H25 H 1.0617 0.3490 0.5331 0.052 Uiso 1 1 calc R
C26 C 0.9292(7) 0.2807(4) 0.5025(4) 0.043(2) Uani 1 1 d .
C27 C 1.1818(7) 0.3428(5) 0.4283(5) 0.049(2) Uani 1 1 d .
C28 C 1.2153(8) 0.3289(5) 0.3508(5) 0.067(3) Uani 1 1 d .
H28A H 1.1612 0.3497 0.3098 0.101 Uiso 1 1 calc R
H28B H 1.2243 0.2717 0.3432 0.101 Uiso 1 1 calc R
H28C H 1.2818 0.3564 0.3498 0.101 Uiso 1 1 calc R
C29 C 1.2637(9) 0.3055(6) 0.4897(6) 0.090(4) Uani 1 1 d .
H29A H 1.3322 0.3299 0.4886 0.136 Uiso 1 1 calc R
H29B H 1.2677 0.2482 0.4801 0.136 Uiso 1 1 calc R
H29C H 1.2443 0.3141 0.5400 0.136 Uiso 1 1 calc R
C30 C 1.1754(8) 0.4318(5) 0.4406(6) 0.074(3) Uani 1 1 d .
H30A H 1.1478 0.4420 0.4877 0.111 Uiso 1 1 calc R
H30B H 1.1288 0.4558 0.3970 0.111 Uiso 1 1 calc R
H30C H 1.2456 0.4551 0.4451 0.111 Uiso 1 1 calc R
C31 C 0.8761(6) 0.3001(5) 0.5713(5) 0.044(2) Uani 1 1 d .
C32 C 0.9417(7) 0.3545(5) 0.6294(5) 0.059(3) Uani 1 1 d .
H32A H 0.9514 0.4058 0.6054 0.089 Uiso 1 1 calc R
H32B H 1.0103 0.3299 0.6474 0.089 Uiso 1 1 calc R
H32C H 0.9056 0.3628 0.6729 0.089 Uiso 1 1 calc R
C33 C 0.8534(7) 0.2230(5) 0.6133(5) 0.052(2) Uani 1 1 d .
H33A H 0.8167 0.2364 0.6554 0.078 Uiso 1 1 calc R
H33B H 0.9197 0.1963 0.6338 0.078 Uiso 1 1 calc R
H33C H 0.8094 0.1875 0.5773 0.078 Uiso 1 1 calc R
C34 C 0.7760(7) 0.3420(5) 0.5429(5) 0.051(2) Uani 1 1 d .
H34A H 0.7436 0.3580 0.5864 0.076 Uiso 1 1 calc R
H34B H 0.7284 0.3063 0.5095 0.076 Uiso 1 1 calc R
H34C H 0.7899 0.3893 0.5140 0.076 Uiso 1 1 calc R
P1 P 1.2409(3) 0.04320(16) 0.30129(17) 0.0724(9) Uani 1 1 d .
F1 F 1.2260(10) -0.0314(5) 0.3485(6) 0.209(5) Uani 1 1 d .
F2 F 1.3301(5) 0.0017(4) 0.2641(4) 0.120(3) Uani 1 1 d .
F3 F 1.2604(13) 0.1172(4) 0.2619(8) 0.282(9) Uani 1 1 d .
F4 F 1.1578(6) 0.0904(5) 0.3381(4) 0.136(3) Uani 1 1 d .
F5 F 1.1560(6) 0.0076(6) 0.2380(5) 0.179(4) Uani 1 1 d .
F6 F 1.3291(6) 0.0641(6) 0.3738(5) 0.171(4) Uani 1 1 d .
C1S C 1.4589(14) -0.2496(11) 0.3702(11) 0.188(9) Uani 1 1 d .
H1S1 H 1.5019 -0.2898 0.3503 0.282 Uiso 1 1 calc R
H1S2 H 1.3900 -0.2465 0.3369 0.282 Uiso 1 1 calc R
H1S3 H 1.4500 -0.2643 0.4221 0.282 Uiso 1 1 calc R
C12S C 1.5033(17) -0.1835(11) 0.3719(12) 0.173(7) Uiso 1 1 d .
H2SA H 1.5131 -0.1708 0.3191 0.207 Uiso 1 1 calc R
H2SB H 1.5741 -0.1891 0.4034 0.207 Uiso 1 1 calc R
O1S O 1.4508(8) -0.1126(4) 0.4019(5) 0.122(3) Uani 1 1 d .
C2S C 1.0307(13) 0.0292(9) 0.0199(9) 0.050(5) Uiso 0.50 1 d P
O2S O 1.054(2) -0.0055(13) 0.0862(14) 0.068(7) Uiso 0.25 1 d P

loop_
_atom_site_aniso_label
_atom_site_aniso_U_11
_atom_site_aniso_U_22
_atom_site_aniso_U_33
_atom_site_aniso_U_23
_atom_site_aniso_U_13
_atom_site_aniso_U_12
Co1 0.0392(8) 0.0311(7) 0.0340(7) -0.0017(5) 0.0027(6) 0.0011(6)
O3 0.039(3) 0.039(3) 0.041(3) -0.008(3) 0.005(3) -0.008(3)
O4 0.030(3) 0.036(3) 0.032(3) -0.002(2) 0.003(3) -0.002(3)
N1 0.076(6) 0.034(4) 0.034(4) -0.004(3) 0.004(4) 0.013(4)
N2 0.052(5) 0.028(4) 0.030(4) 0.002(3) -0.004(4) -0.005(4)
N3 0.022(4) 0.029(3) 0.046(4) 0.004(3) -0.003(3) -0.004(3)
N4 0.036(4) 0.033(4) 0.046(4) 0.002(3) -0.002(4) -0.005(4)
C1 0.062(6) 0.032(5) 0.028(5) 0.001(4) -0.006(5) -0.004(5)
C2 0.116(10) 0.037(6) 0.033(5) -0.007(4) -0.025(6) -0.001(6)
C3 0.096(10) 0.043(6) 0.068(8) -0.022(6) -0.035(7) 0.041(7)
C4 0.057(8) 0.093(9) 0.065(8) -0.038(7) -0.034(6) 0.037(8)
C5 0.080(8) 0.051(6) 0.047(6) -0.022(5) -0.032(6) 0.039(6)
C6 0.060(6) 0.033(5) 0.042(5) -0.008(4) 0.014(5) 0.000(5)
C7 0.050(6) 0.053(6) 0.073(7) 0.000(6) 0.007(6) 0.012(6)
C8 0.075(8) 0.045(6) 0.065(7) -0.004(5) 0.001(6) 0.013(6)
C9 0.099(9) 0.044(6) 0.037(5) 0.010(5) -0.006(6) 0.004(6)
C10 0.058(6) 0.045(5) 0.032(5) -0.001(4) -0.001(5) -0.002(5)
C11 0.091(8) 0.053(5) 0.055(6) 0.013(5) 0.017(6) -0.010(6)
C12 0.043(6) 0.029(4) 0.036(5) -0.001(4) 0.003(4) -0.006(4)
C13 0.080(7) 0.038(5) 0.044(5) 0.005(5) 0.002(6) -0.014(5)
C14 0.063(7) 0.034(5) 0.051(6) -0.014(4) 0.007(6) 0.000(5)
C15 0.061(7) 0.050(5) 0.028(5) -0.001(5) -0.005(5) 0.008(5)
C16 0.021(5) 0.048(5) 0.037(5) 0.014(4) -0.009(4) 0.004(4)
C17 0.062(7) 0.103(8) 0.064(7) -0.025(6) 0.003(6) -0.021(7)
C18 0.055(6) 0.040(5) 0.045(5) 0.009(4) -0.005(5) -0.009(5)
C19 0.052(6) 0.044(5) 0.050(5) -0.003(5) -0.002(5) -0.030(5)
C20 0.062(7) 0.041(5) 0.046(5) -0.002(4) 0.007(5) 0.007(5)
C21 0.028(5) 0.030(4) 0.034(5) 0.002(4) 0.006(4) 0.005(4)
C22 0.064(7) 0.020(4) 0.042(5) 0.004(4) 0.014(5) -0.003(5)
C23 0.059(6) 0.032(4) 0.044(5) -0.003(4) 0.022(5) -0.004(5)
C24 0.051(6) 0.029(4) 0.041(5) -0.007(4) 0.013(5) -0.002(5)
C25 0.044(6) 0.028(4) 0.052(6) -0.005(4) -0.006(5) 0.000(5)
C26 0.062(7) 0.023(4) 0.040(5) 0.000(4) -0.001(5) 0.006(5)
C27 0.050(6) 0.049(5) 0.048(6) -0.001(5) 0.008(5) 0.010(5)
C28 0.049(6) 0.069(6) 0.083(7) 0.006(6) 0.009(6) -0.004(6)
C29 0.062(8) 0.094(8) 0.106(9) 0.025(7) -0.010(7) -0.023(7)
C30 0.077(8) 0.051(6) 0.098(8) -0.006(6) 0.023(7) -0.018(6)
C31 0.031(5) 0.043(5) 0.053(5) -0.001(4) -0.003(5) 0.014(5)
C32 0.057(7) 0.060(6) 0.058(6) -0.025(5) 0.006(5) -0.001(5)
C33 0.057(6) 0.056(5) 0.045(5) 0.009(5) 0.012(5) 0.021(5)
C34 0.046(6) 0.055(5) 0.048(5) 0.000(5) 0.002(5) -0.001(5)
P1 0.082(2) 0.0695(19) 0.0686(19) -0.0074(17) 0.0206(19) -0.0003(17)
F1 0.295(14) 0.135(7) 0.209(10) 0.065(7) 0.077(10) -0.006(9)
F2 0.094(5) 0.149(6) 0.124(5) -0.078(5) 0.034(4) -0.010(5)
F3 0.52(2) 0.107(6) 0.305(15) 0.083(8) 0.307(17) 0.068(10)
F4 0.133(7) 0.161(6) 0.118(6) -0.015(5) 0.034(5) 0.068(6)
F5 0.095(6) 0.259(11) 0.174(8) -0.126(8) -0.002(6) -0.019(7)
F6 0.107(7) 0.284(11) 0.121(6) -0.102(7) 0.022(5) -0.024(7)
C1S 0.19(2) 0.164(15) 0.25(2) -0.008(15) 0.130(18) -0.022(15)
O1S 0.179(10) 0.089(5) 0.113(7) 0.009(5) 0.070(7) -0.003(6)

loop_
_geom_angle_atom_site_label_1
_geom_angle_atom_site_label_2
_geom_angle_atom_site_label_3
_geom_angle
_geom_angle_site_symmetry_3
O3 Co1 O4 87.4(2) .
O3 Co1 N1 93.2(3) .
O4 Co1 N1 90.0(2) .
O3 Co1 N4 176.7(3) .
O4 Co1 N4 89.5(2) .
N1 Co1 N4 85.7(3) .
O3 Co1 N2 98.7(2) .
O4 Co1 N2 86.4(2) .
N1 Co1 N2 167.4(3) .
N4 Co1 N2 82.3(3) .
O3 Co1 N3 97.0(2) .
O4 Co1 N3 174.4(2) .
N1 Co1 N3 86.4(2) .
N4 Co1 N3 86.1(3) .
N2 Co1 N3 96.3(2) .
C22 O3 Co1 109.8(5) .
C21 O4 Co1 110.0(4) .
C1 N1 C5 121.2(7) .
C1 N1 Co1 113.3(6) .
C5 N1 Co1 125.4(6) .
C6 N2 C10 120.1(7) .
C6 N2 Co1 110.2(5) .
C10 N2 Co1 129.2(6) .
C12 N3 C16 118.0(6) .
C12 N3 Co1 109.8(5) .
C16 N3 Co1 131.3(5) .
C19 N4 C18 113.3(6) .
C19 N4 C20 110.5(7) .
C18 N4 C20 110.5(6) .
C19 N4 Co1 108.5(5) .
C18 N4 Co1 108.8(5) .
C20 N4 Co1 104.9(4) .
N1 C1 C2 120.3(9) .
N1 C1 C18 116.4(7) .
C2 C1 C18 123.2(8) .
C3 C2 C1 118.3(10) .
C4 C3 C2 120.8(10) .
C3 C4 C5 120.6(10) .
C4 C5 N1 118.7(10) .
N2 C6 C7 121.7(7) .
N2 C6 C20 116.7(7) .
C7 C6 C20 121.6(8) .
C6 C7 C8 118.9(8) .
C9 C8 C7 119.1(9) .
C8 C9 C10 121.4(8) .
N2 C10 C9 118.8(8) .
N2 C10 C11 121.3(8) .
C9 C10 C11 119.8(8) .
N3 C12 C13 123.3(7) .
N3 C12 C19 117.5(7) .
C13 C12 C19 118.8(7) .
C14 C13 C12 117.5(8) .
C15 C14 C13 118.8(8) .
C14 C15 C16 121.0(8) .
N3 C16 C15 121.4(7) .
N3 C16 C17 123.7(8) .
C15 C16 C17 115.0(8) .
N4 C18 C1 107.9(6) .
N4 C19 C12 111.1(7) .
C6 C20 N4 108.1(6) .
O4 C21 C22 115.7(7) .
O4 C21 C26 124.3(7) .
C22 C21 C26 120.1(7) .
O3 C22 C23 122.3(7) .
O3 C22 C21 117.0(7) .
C23 C22 C21 120.7(8) .
C24 C23 C22 121.9(7) .
C23 C24 C25 117.1(7) .
C23 C24 C27 124.6(7) .
C25 C24 C27 118.2(7) .
C24 C25 C26 124.0(7) .
C21 C26 C25 116.0(7) .
C21 C26 C31 121.8(7) .
C25 C26 C31 122.2(7) .
C29 C27 C30 110.7(8) .
C29 C27 C28 108.0(8) .
C30 C27 C28 108.1(7) .
C29 C27 C24 108.3(7) .
C30 C27 C24 111.6(7) .
C28 C27 C24 110.1(7) .
C34 C31 C32 107.1(6) .
C34 C31 C26 108.5(7) .
C32 C31 C26 113.1(7) .
C34 C31 C33 109.4(7) .
C32 C31 C33 107.9(7) .
C26 C31 C33 110.7(6) .
F3 P1 F1 175.2(9) .
F3 P1 F5 98.2(8) .
F1 P1 F5 86.5(6) .
F3 P1 F4 87.6(5) .
F1 P1 F4 91.4(5) .
F5 P1 F4 92.7(5) .
F3 P1 F2 88.6(5) .
F1 P1 F2 92.2(5) .
F5 P1 F2 90.2(4) .
F4 P1 F2 175.5(4) .
F3 P1 F6 92.1(8) .
F1 P1 F6 83.2(6) .
F5 P1 F6 169.5(6) .
F4 P1 F6 89.9(4) .
F2 P1 F6 87.9(4) .
C1S C12S O1S 118.3(17) .
O2S C2S C2S 99.5(18) 3_755

loop_
_geom_bond_atom_site_label_1
_geom_bond_atom_site_label_2
_geom_bond_distance
_geom_bond_site_symmetry_2
Co1 O3 1.867(5) .
Co1 O4 1.883(5) .
Co1 N1 1.936(7) .
Co1 N4 1.963(6) .
Co1 N2 2.021(6) .
Co1 N3 2.028(6) .
O3 C22 1.339(9) .
O4 C21 1.338(8) .
N1 C1 1.335(9) .
N1 C5 1.397(11) .
N2 C6 1.337(9) .
N2 C10 1.354(9) .
N3 C12 1.335(9) .
N3 C16 1.341(9) .
N4 C19 1.480(10) .
N4 C18 1.488(9) .
N4 C20 1.509(9) .
C1 C2 1.419(11) .
C1 C18 1.526(11) .
C2 C3 1.379(14) .
C3 C4 1.363(14) .
C4 C5 1.380(13) .
C6 C7 1.355(11) .
C6 C20 1.485(10) .
C7 C8 1.394(12) .
C8 C9 1.326(12) .
C9 C10 1.387(12) .
C10 C11 1.469(11) .
C12 C13 1.402(10) .
C12 C19 1.490(10) .
C13 C14 1.391(11) .
C14 C15 1.348(11) .
C15 C16 1.387(10) .
C16 C17 1.509(11) .
C21 C22 1.404(10) .
C21 C26 1.421(10) .
C22 C23 1.401(11) .
C23 C24 1.374(11) .
C24 C25 1.406(10) .
C24 C27 1.534(12) .
C25 C26 1.431(11) .
C26 C31 1.538(11) .
C27 C29 1.516(13) .
C27 C30 1.516(11) .
C27 C28 1.531(11) .
C31 C34 1.482(11) .
C31 C32 1.521(11) .
C31 C33 1.548(10) .
P1 F3 1.470(7) .
P1 F1 1.539(8) .
P1 F5 1.546(8) .
P1 F4 1.570(7) .
P1 F2 1.588(6) .
P1 F6 1.601(9) .
C1S C12S 1.249(18) .
C12S O1S 1.515(17) .
C2S O2S 1.30(3) .
C2S C2S 1.38(3) 3_755
